data_9016991
loop_
_publ_author_name
'Finkelstein, G. J.'
'Dera, P. K.'
'Jahn, S.'
'Oganov, A. R.'
'Holl, C. M.'
'Meng, Y.'
'Duffy, T. S.'

_publ_section_title
;
 Phase transitions and equation of state of forsterite to 90 GPa from single-crystal
 X-ray diffraction and molecular modeling
 Note: P = 45.3 GPa
;
_journal_name_full 'American Mineralogist'
_journal_page_first 35
_journal_page_last 43
_journal_volume 99
_journal_year 2014
_chemical_compound_source Synthetic
_chemical_formula_sum 'Mg2 O4 Si'
_chemical_name_mineral Forsterite
_space_group_IT_number 62
_space_group_name_Hall '-P 2c 2ab'
_space_group_name_H-M_alt 'P b n m'
_symmetry_space_group_name_H-M 'P b n m'
_cell_angle_alpha 90
_cell_angle_beta 90
_cell_angle_gamma 90
_cell_length_a 4.5232
_cell_length_b 9.274
_cell_length_c 5.5467
_cell_formula_units_Z 4
_cell_volume 232.674
_database_code_amcsd 0020327
_diffrn_ambient_pressure 4.53e+07
_exptl_crystal_density_diffrn 4.016
_cod_data_source_file inputs/fixed/downloads/05/05622.cif
_cod_data_source_block 05622
_cod_original_formula_sum 'Mg2 Si O4'
_cod_database_code 9016991

loop_
_space_group_symop_operation_xyz
x,y,z
x,y,1/2-z
-x,-y,1/2+z
1/2+x,1/2-y,1/2+z
1/2-x,1/2+y,1/2-z
1/2-x,1/2+y,z
1/2+x,1/2-y,-z
-x,-y,-z

loop_
_atom_site_label
_atom_site_fract_x
_atom_site_fract_y
_atom_site_fract_z
_atom_site_U_iso_or_equiv
Mg1 0.00000 0.00000 0.00000 0.00700
Mg2 0.98450 0.27420 0.25000 0.00750
Si 0.42500 0.09640 0.25000 0.00700
O1 0.76750 0.08990 0.25000 0.00750
O2 0.22710 0.44070 0.25000 0.00610
O3 0.26380 0.16920 0.02330 0.00810

loop_
_cod_related_entry_id
_cod_related_entry_database
_cod_related_entry_code
1 AMCSD 0020327
